data_2235763
loop_
_publ_author_name
'Swor, Charles D.'
'Nell, Bryan P.'
'Zakharov, Lev N.'
'Tyler, David R.'

_publ_section_title
;
 <i>P</i>,<i>P</i>'-Diphenylethylenediphosphinic acid dihydrate
;
_journal_coeditor_code BV2207
_journal_issue 8
_journal_name_full 'Acta Crystallographica Section E'
_journal_page_first o2456
_journal_paper_doi 10.1107/S1600536812030954
_journal_volume 68
_journal_year 2012
_chemical_formula_iupac 'C14 H16 O4 P2, 2H2 O'
_chemical_formula_moiety 'C14 H16 O4 P2, 2(H2 O)'
_chemical_formula_sum 'C14 H20 O6 P2'
_chemical_formula_weight 346.24
_chemical_name_systematic
;
<i>P</i>,<i>P</i>'-Diphenylethylenediphosphinic acid dihydrate
;
_space_group_IT_number 14
_symmetry_cell_setting monoclinic
_symmetry_space_group_name_Hall '-P 2yn'
_symmetry_space_group_name_H-M 'P 1 21/n 1'
_atom_sites_solution_hydrogens geom
_atom_sites_solution_primary direct
_atom_sites_solution_secondary difmap
_audit_creation_method SHELXLTL
_cell_angle_alpha 90.00
_cell_angle_beta 91.177(2)
_cell_angle_gamma 90.00
_cell_formula_units_Z 2
_cell_length_a 10.8280(16)
_cell_length_b 6.2455(10)
_cell_length_c 12.861(2)
_cell_measurement_reflns_used 4007
_cell_measurement_temperature 173(2)
_cell_measurement_theta_max 27.99
_cell_measurement_theta_min 2.43
_cell_volume 869.6(2)
_computing_cell_refinement 'SAINT (Bruker, 2000)'
_computing_data_collection 'SMART (Bruker, 2000)'
_computing_data_reduction 'SAINT (Bruker, 2000)'
_computing_molecular_graphics 'SHELXTL (Sheldrick, 2008)'
_computing_publication_material 'SHELXTL (Sheldrick, 2008)'
_computing_structure_refinement 'SHELXTL (Sheldrick, 2008)'
_computing_structure_solution 'SHELXTL (Sheldrick, 2008)'
_diffrn_ambient_temperature 173(2)
_diffrn_measured_fraction_theta_full 1.000
_diffrn_measured_fraction_theta_max 1.000
_diffrn_measurement_device_type 'Bruker APEX CCD area-detector'
_diffrn_measurement_method '\f and \w scans'
_diffrn_radiation_monochromator graphite
_diffrn_radiation_source 'fine-focus sealed tube'
_diffrn_radiation_type MoK\a
_diffrn_radiation_wavelength 0.71073
_diffrn_reflns_av_R_equivalents 0.0213
_diffrn_reflns_av_sigmaI/netI 0.0159
_diffrn_reflns_limit_h_max 13
_diffrn_reflns_limit_h_min -13
_diffrn_reflns_limit_k_max 7
_diffrn_reflns_limit_k_min -7
_diffrn_reflns_limit_l_max 16
_diffrn_reflns_limit_l_min -16
_diffrn_reflns_number 9251
_diffrn_reflns_theta_full 27.00
_diffrn_reflns_theta_max 27.00
_diffrn_reflns_theta_min 2.43
_exptl_absorpt_coefficient_mu 0.273
_exptl_absorpt_correction_T_max 0.9679
_exptl_absorpt_correction_T_min 0.9298
_exptl_absorpt_correction_type multi-scan
_exptl_absorpt_process_details '(SADABS; Bruker, 2000)'
_exptl_crystal_colour colorless
_exptl_crystal_density_diffrn 1.322
_exptl_crystal_density_method 'not measured'
_exptl_crystal_description block
_exptl_crystal_F_000 364
_exptl_crystal_size_max 0.27
_exptl_crystal_size_mid 0.23
_exptl_crystal_size_min 0.12
_refine_diff_density_max 0.409
_refine_diff_density_min -0.385
_refine_ls_extinction_method none
_refine_ls_goodness_of_fit_ref 1.093
_refine_ls_hydrogen_treatment mixed
_refine_ls_matrix_type full
_refine_ls_number_parameters 112
_refine_ls_number_reflns 1888
_refine_ls_number_restraints 0
_refine_ls_restrained_S_all 1.093
_refine_ls_R_factor_all 0.0431
_refine_ls_R_factor_gt 0.0390
_refine_ls_shift/su_max 0.000
_refine_ls_shift/su_mean 0.000
_refine_ls_structure_factor_coef Fsqd
_refine_ls_weighting_details 'calc w=1/[\s^2^(Fo^2^)+(0.0533P)^2^+0.4488P] where P=(Fo^2^+2Fc^2^)/3'
_refine_ls_weighting_scheme calc
_refine_ls_wR_factor_gt 0.1045
_refine_ls_wR_factor_ref 0.1085
_reflns_number_gt 1696
_reflns_number_total 1888
_reflns_threshold_expression I>2\s(I)
_cod_data_source_file bv2207.cif
_cod_data_source_block I
_cod_original_cell_volume 869.5(2)
_cod_original_sg_symbol_H-M 'P 21/n'
_cod_database_code 2235763
_cod_database_fobs_code 2235763

loop_
_symmetry_equiv_pos_as_xyz
'x, y, z'
'-x+1/2, y+1/2, -z+1/2'
'-x, -y, -z'
'x-1/2, -y-1/2, z-1/2'

loop_
_atom_site_type_symbol
_atom_site_label
_atom_site_fract_x
_atom_site_fract_y
_atom_site_fract_z
_atom_site_U_iso_or_equiv
_atom_site_adp_type
_atom_site_calc_flag
_atom_site_refinement_flags
_atom_site_occupancy
_atom_site_symmetry_multiplicity
P P1 0.84023(4) 0.19271(7) 0.54585(3) 0.02826(16) Uani d . 1 1
O O1 0.77895(12) 0.0487(2) 0.62175(10) 0.0395(3) Uani d . 1 1
O O2 0.92075(11) 0.3728(2) 0.59502(10) 0.0368(3) Uani d . 1 1
C C1 0.94816(15) 0.0518(3) 0.46715(13) 0.0318(4) Uani d . 1 1
H H1B 0.9039 -0.0607 0.4270 0.038 Uiso calc R 1 1
H H1C 0.9847 0.1527 0.4170 0.038 Uiso calc R 1 1
C C2 0.72834(16) 0.3127(3) 0.45984(14) 0.0356(4) Uani d . 1 1
C C3 0.6126(2) 0.2218(6) 0.4494(2) 0.0835(10) Uani d . 1 1
H H3A 0.5926 0.0983 0.4887 0.100 Uiso calc R 1 1
C C4 0.5256(3) 0.3103(9) 0.3818(3) 0.1219(18) Uani d . 1 1
H H4A 0.4467 0.2452 0.3737 0.146 Uiso calc R 1 1
C C5 0.5523(3) 0.4894(7) 0.3271(2) 0.0949(12) Uani d . 1 1
H H5A 0.4910 0.5519 0.2827 0.114 Uiso calc R 1 1
C C6 0.6673(3) 0.5807(5) 0.3356(2) 0.0762(8) Uani d . 1 1
H H6A 0.6861 0.7047 0.2961 0.091 Uiso calc R 1 1
C C7 0.7566(2) 0.4916(4) 0.40205(17) 0.0526(5) Uani d . 1 1
H H7A 0.8366 0.5537 0.4076 0.063 Uiso calc R 1 1
O O1S 0.8284(2) 0.6587(3) 0.69946(14) 0.0622(5) Uani d . 1 1
H H1O 0.875(2) 0.491(4) 0.6401(19) 0.062(7) Uiso d . 1 1
H H1S 0.792(3) 0.621(5) 0.756(3) 0.086(10) Uiso d . 1 1
H H2S 0.801(3) 0.783(6) 0.670(3) 0.092(10) Uiso d . 1 1

loop_
_atom_site_aniso_label
_atom_site_aniso_U_11
_atom_site_aniso_U_22
_atom_site_aniso_U_33
_atom_site_aniso_U_12
_atom_site_aniso_U_13
_atom_site_aniso_U_23
P1 0.0299(2) 0.0269(3) 0.0281(2) 0.00257(16) 0.00540(16) 0.00037(15)
O1 0.0459(7) 0.0341(7) 0.0390(7) 0.0028(6) 0.0142(6) 0.0059(5)
O2 0.0347(6) 0.0363(7) 0.0395(7) 0.0003(5) 0.0030(5) -0.0077(6)
C1 0.0347(9) 0.0328(9) 0.0280(8) 0.0056(7) 0.0050(7) -0.0023(7)
C2 0.0308(9) 0.0425(10) 0.0337(9) 0.0061(7) 0.0022(7) 0.0010(7)
C3 0.0406(12) 0.131(3) 0.0778(18) -0.0223(16) -0.0133(12) 0.0428(19)
C4 0.0413(14) 0.226(5) 0.097(2) -0.011(2) -0.0203(15) 0.066(3)
C5 0.0592(17) 0.166(4) 0.0587(16) 0.044(2) -0.0078(13) 0.028(2)
C6 0.103(2) 0.0722(18) 0.0535(14) 0.0296(17) -0.0077(14) 0.0196(13)
C7 0.0597(13) 0.0459(12) 0.0518(12) 0.0027(10) -0.0082(10) 0.0102(10)
O1S 0.1045(15) 0.0336(8) 0.0501(9) 0.0127(8) 0.0378(10) 0.0049(7)

loop_
_atom_type_symbol
_atom_type_description
_atom_type_scat_dispersion_real
_atom_type_scat_dispersion_imag
_atom_type_scat_source
C C 0.0033 0.0016 'International Tables Vol C Tables 4.2.6.8 and 6.1.1.4'
H H 0.0000 0.0000 'International Tables Vol C Tables 4.2.6.8 and 6.1.1.4'
O O 0.0106 0.0060 'International Tables Vol C Tables 4.2.6.8 and 6.1.1.4'
P P 0.1023 0.0942 'International Tables Vol C Tables 4.2.6.8 and 6.1.1.4'

loop_
_geom_angle_atom_site_label_1
_geom_angle_atom_site_label_2
_geom_angle_atom_site_label_3
_geom_angle_site_symmetry_1
_geom_angle
O1 P1 O2 . 115.11(8)
O1 P1 C2 . 110.63(8)
O2 P1 C2 . 108.45(8)
O1 P1 C1 . 112.15(8)
O2 P1 C1 . 102.64(8)
C2 P1 C1 . 107.32(8)
P1 O2 H1O . 117.6(14)
C1 C1 P1 3_756 111.97(15)
C1 C1 H1B 3_756 109.2
P1 C1 H1B . 109.2
C1 C1 H1C 3_756 109.2
P1 C1 H1C . 109.2
H1B C1 H1C . 107.9
C7 C2 C3 . 119.5(2)
C7 C2 P1 . 121.16(15)
C3 C2 P1 . 119.37(18)
C2 C3 C4 . 120.1(3)
C2 C3 H3A . 119.9
C4 C3 H3A . 119.9
C5 C4 C3 . 120.4(3)
C5 C4 H4A . 119.8
C3 C4 H4A . 119.8
C4 C5 C6 . 120.3(2)
C4 C5 H5A . 119.9
C6 C5 H5A . 119.9
C5 C6 C7 . 120.0(3)
C5 C6 H6A . 120.0
C7 C6 H6A . 120.0
C2 C7 C6 . 119.7(2)
C2 C7 H7A . 120.2
C6 C7 H7A . 120.2
H1O O1S H1S . 116(2)
H1O O1S H2S . 122(2)
H1S O1S H2S . 116(3)

loop_
_geom_bond_atom_site_label_1
_geom_bond_atom_site_label_2
_geom_bond_site_symmetry_2
_geom_bond_distance
P1 O1 . 1.4928(13)
P1 O2 . 1.5500(13)
P1 C2 . 1.7883(18)
P1 C1 . 1.7927(16)
O2 H1O . 1.06(3)
C1 C1 3_756 1.534(3)
C1 H1B . 0.9900
C1 H1C . 0.9900
C2 C7 . 1.380(3)
C2 C3 . 1.380(3)
C3 C4 . 1.383(4)
C3 H3A . 0.9500
C4 C5 . 1.355(5)
C4 H4A . 0.9500
C5 C6 . 1.373(5)
C5 H5A . 0.9500
C6 C7 . 1.393(3)
C6 H6A . 0.9500
C7 H7A . 0.9500
O1S H1O . 1.40(3)
O1S H1S . 0.87(3)
O1S H2S . 0.91(4)

loop_
_geom_hbond_atom_site_label_D
_geom_hbond_atom_site_label_H
_geom_hbond_atom_site_label_A
_geom_hbond_site_symmetry_A
_geom_hbond_distance_DH
_geom_hbond_distance_HA
_geom_hbond_distance_DA
_geom_hbond_angle_DHA
O2 H1O O1S . 1.06(3) 1.40(3) 2.459(2) 173(2)
O1S H1S O1 2_656 0.87(3) 1.82(3) 2.687(2) 178(3)
O1S H2S O1 1_565 0.91(4) 1.78(4) 2.682(2) 167(3)

loop_
_geom_torsion_atom_site_label_1
_geom_torsion_atom_site_label_2
_geom_torsion_atom_site_label_3
_geom_torsion_atom_site_label_4
_geom_torsion_site_symmetry_4
_geom_torsion
O1 P1 C1 C1 3_756 -60.33(19)
O2 P1 C1 C1 3_756 63.78(18)
C2 P1 C1 C1 3_756 177.97(16)
O1 P1 C2 C7 . 162.61(16)
O2 P1 C2 C7 . 35.49(19)
C1 P1 C2 C7 . -74.74(18)
O1 P1 C2 C3 . -18.8(3)
O2 P1 C2 C3 . -146.0(2)
C1 P1 C2 C3 . 103.8(2)
C7 C2 C3 C4 . -0.3(5)
P1 C2 C3 C4 . -178.9(3)
C2 C3 C4 C5 . -1.5(6)
C3 C4 C5 C6 . 2.2(6)
C4 C5 C6 C7 . -1.2(5)
C3 C2 C7 C6 . 1.3(4)
P1 C2 C7 C6 . 179.83(19)
C5 C6 C7 C2 . -0.6(4)
